data_9005096
loop_
_publ_author_name
'Oberti, R.'
'Ungaretti, L.'
'Cannillo, E.'
'Hawthorne, F. C.'

_publ_section_title
;The behaviour of Ti in amphiboles: I. Four- and six-coordinate Ti in
 richterite Sample: R(5) Potassium-fluor-richterite
;
_journal_name_full 'European Journal of Mineralogy'
_journal_page_first 425
_journal_page_last 439
_journal_volume 4
_journal_year 1992
_chemical_formula_sum
;Al0.08 Ca0.966 F0.664 Fe0.583 H1.336 K0.772 Mg3.889 Mn0.01 Na1.173 O23.336
 Si7.73 Ti0.708
;
_chemical_name_mineral Richterite
_space_group_IT_number 12
_symmetry_space_group_name_Hall '-C 2y'
_symmetry_space_group_name_H-M 'C 1 2/m 1'
_cell_angle_alpha 90
_cell_angle_beta 104.72
_cell_angle_gamma 90
_cell_formula_units_Z 2
_cell_length_a 9.948
_cell_length_b 18.025
_cell_length_c 5.281
_cell_volume 915.871
_database_code_amcsd 0006441
_exptl_crystal_density_diffrn 3.133
_cod_original_formula_sum
;O23.336 (F.664 Na1.173) K.772 Ti.708 Fe.583 Mg3.889 Mn.01 Ca.966 Si7.73 Al.08
 H1.336
;
_cod_database_code 9005096

loop_
_space_group_symop_operation_xyz
x,y,z
1/2+x,1/2+y,z
x,-y,z
1/2+x,1/2-y,z
-x,y,-z
1/2-x,1/2+y,-z
-x,-y,-z
1/2-x,1/2-y,-z

loop_
_atom_site_label
_atom_site_fract_x
_atom_site_fract_y
_atom_site_fract_z
_atom_site_occupancy
_atom_site_U_iso_or_equiv
_atom_site_type_symbol
_atom_site_attached_hydrogens
O1 0.11120 0.08620 0.22030 1.00000 0.00722 O 0
O2 0.11750 0.16860 0.72400 1.00000 0.00849 O 0
O-H3 0.10410 0.00000 0.71190 0.66800 0.01165 O 1
F 0.10410 0.00000 0.71190 0.33200 0.01165 F 0
O4 0.36060 0.24860 0.79860 1.00000 0.01267 O 0
O5 0.34530 0.12950 0.09400 1.00000 0.01102 O 0
O6 0.34300 0.11850 0.59070 1.00000 0.01077 O 0
O7 0.33530 0.00000 0.30500 1.00000 0.01064 O 0
NaA 0.00000 0.50000 0.00000 0.09000 0.02913 Na 0
KA 0.00000 0.50000 0.00000 0.38600 0.02913 K 0
NaAm 0.03690 0.50000 0.07900 0.02250 0.02166 Na 0
KAm 0.03690 0.50000 0.07900 0.09650 0.02166 K 0
NaA2 0.00000 0.46700 0.00000 0.02250 0.03179 Na 0
KA2 0.00000 0.46700 0.00000 0.09650 0.03179 K 0
TiM1 0.00000 0.08360 0.50000 0.10360 0.01064 Ti 0
FeM1 0.00000 0.08360 0.50000 0.11660 0.01064 Fe 0
MgM1 0.00000 0.08360 0.50000 0.77780 0.01064 Mg 0
MnM1 0.00000 0.08360 0.50000 0.00200 0.01064 Mn 0
TiM2 0.00000 0.17960 0.00000 0.10360 0.00773 Ti 0
FeM2 0.00000 0.17960 0.00000 0.11660 0.00773 Fe 0
MgM2 0.00000 0.17960 0.00000 0.77780 0.00773 Mg 0
MnM2 0.00000 0.17960 0.00000 0.00200 0.00773 Mn 0
TiM3 0.00000 0.00000 0.00000 0.10360 0.00722 Ti 0
FeM3 0.00000 0.00000 0.00000 0.11660 0.00722 Fe 0
MgM3 0.00000 0.00000 0.00000 0.77780 0.00722 Mg 0
MnM3 0.00000 0.00000 0.00000 0.00200 0.00722 Mn 0
CaM4 0.00000 0.27660 0.50000 0.24150 0.01241 Ca 0
NaM4 0.00000 0.27660 0.50000 0.24830 0.01241 Na 0
CaM42 0.00000 0.25590 0.50000 0.24150 0.00697 Ca 0
NaM42 0.00000 0.25590 0.50000 0.24830 0.00697 Na 0
SiT1 0.27800 0.08490 0.30020 0.96630 0.00608 Si 0
AlT1 0.27800 0.08490 0.30020 0.01000 0.00608 Al 0
TiT1 0.27800 0.08490 0.30020 0.02380 0.00608 Ti 0
SiT2 0.28550 0.17140 0.80460 0.96630 0.00621 Si 0
AlT2 0.28550 0.17140 0.80460 0.01000 0.00621 Al 0
TiT2 0.28550 0.17140 0.80460 0.02380 0.00621 Ti 0

loop_
_cod_changelog_entry_id
_cod_changelog_entry_author
_cod_changelog_entry_date
_cod_changelog_entry_text
1
;cod-tools version 3.8.0
Id: cif_guess_AMCSD_atom_types 9581 2023-05-17 12:35:41Z saulius
;
2023-05-21T08:52:41+03:00
;Derived atom types and hydrogen counts
from atom names that follow the AMCSD naming convention
(Wat == water, O-H == hydroxyl).
;

loop_
_cod_related_entry_id
_cod_related_entry_database
_cod_related_entry_code
1 AMCSD 0006441
